data_4079590
loop_
_publ_author_name
'Mantas-\"Oktem, Kevser'
'\"Ofele, Karl'
'P\"othig, Alexander'
'Bechlars, Bettina'
'Herrmann, Wolfgang A.'
'K\"uhn, Fritz E.'

_publ_section_title
;
 Reactions of Nitrogen Donors with Cycloheptatrienylidene Complexes: Metal
 Coordination versus Nucleophilic Attack on the Carbene Ligand
;
_journal_issue 23
_journal_name_full Organometallics
_journal_page_first 8249
_journal_paper_doi 10.1021/om300867g
_journal_volume 31
_journal_year 2012
_chemical_formula_moiety 'Br4 Pd; 2 (C11 H14 N O)'
_chemical_formula_sum 'C22 H28 Br4 N2 O2 Pd'
_chemical_formula_weight 778.50
_chemical_name_systematic
;
 ?
;
_space_group_IT_number 2
_symmetry_cell_setting triclinic
_symmetry_Int_Tables_number 2
_symmetry_space_group_name_Hall '-P 1'
_symmetry_space_group_name_H-M 'P -1'
_atom_sites_solution_hydrogens geom
_atom_sites_solution_primary direct
_atom_sites_solution_secondary difmap
_audit_creation_method SHELXL-97
_cell_angle_alpha 89.341(3)
_cell_angle_beta 82.406(3)
_cell_angle_gamma 64.476(3)
_cell_formula_units_Z 3
_cell_length_a 9.5527(9)
_cell_length_b 10.1487(9)
_cell_length_c 22.1979(16)
_cell_measurement_reflns_used 9156
_cell_measurement_temperature 173(2)
_cell_measurement_theta_max 25.40
_cell_measurement_theta_min 2.23
_cell_volume 1922.5(3)
_computing_cell_refinement 'SAINT (Bruker, 2008b)'
_computing_data_collection 'APEX II Control Software (Bruker, 2008a)'
_computing_data_reduction 'SAINT (Bruker, 2008b)'
_computing_molecular_graphics 'PLATON (Spek, 2008)'
_computing_publication_material 'PLATON (Spek, 2008)'
_computing_structure_refinement 'SHELXL97 (Sheldrick, 1998)'
_computing_structure_solution 'SHELXS97 (Sheldrick, 1998)'
_diffrn_ambient_temperature 173(2)
_diffrn_detector ' CCD plate '
_diffrn_detector_area_resol_mean 16
_diffrn_measured_fraction_theta_full 0.964
_diffrn_measured_fraction_theta_max 0.964
_diffrn_measurement_device ' \k-geometry diffractometer '
_diffrn_measurement_device_type ' Bruker APEX-II CCD '
_diffrn_measurement_method ' phi- and omega-rotation '
_diffrn_radiation_monochromator graphite
_diffrn_radiation_source 'rotating anode FR591'
_diffrn_radiation_type MoK\a
_diffrn_radiation_wavelength 0.71073
_diffrn_reflns_av_R_equivalents 0.0431
_diffrn_reflns_av_sigmaI/netI 0.0166
_diffrn_reflns_limit_h_max 11
_diffrn_reflns_limit_h_min -11
_diffrn_reflns_limit_k_max 12
_diffrn_reflns_limit_k_min -12
_diffrn_reflns_limit_l_max 24
_diffrn_reflns_limit_l_min -21
_diffrn_reflns_number 106971
_diffrn_reflns_theta_full 25.39
_diffrn_reflns_theta_max 25.39
_diffrn_reflns_theta_min 1.85
_diffrn_standards_decay_% 0
_exptl_absorpt_coefficient_mu 6.981
_exptl_absorpt_correction_T_max 0.6051
_exptl_absorpt_correction_T_min 0.1878
_exptl_absorpt_correction_type multi-scan
_exptl_absorpt_process_details 'SADABS, Bruker, 2008b'
_exptl_crystal_colour red
_exptl_crystal_density_diffrn 2.017
_exptl_crystal_density_meas ?
_exptl_crystal_density_method 'not measured'
_exptl_crystal_description needle
_exptl_crystal_F_000 1128
_exptl_crystal_size_max 0.36
_exptl_crystal_size_mid 0.10
_exptl_crystal_size_min 0.08
_refine_diff_density_max 0.742
_refine_diff_density_min -1.191
_refine_diff_density_rms 0.113
_refine_ls_extinction_method none
_refine_ls_goodness_of_fit_ref 1.121
_refine_ls_hydrogen_treatment refall
_refine_ls_matrix_type full
_refine_ls_number_parameters 589
_refine_ls_number_reflns 6828
_refine_ls_number_restraints 0
_refine_ls_restrained_S_all 1.121
_refine_ls_R_factor_all 0.0242
_refine_ls_R_factor_gt 0.0231
_refine_ls_shift/su_max 0.002
_refine_ls_shift/su_mean 0.000
_refine_ls_structure_factor_coef Fsqd
_refine_ls_weighting_details 'calc w=1/[\s^2^(Fo^2^)+(0.0387P)^2^+1.9373P] where P=(Fo^2^+2Fc^2^)/3'
_refine_ls_weighting_scheme calc
_refine_ls_wR_factor_gt 0.0644
_refine_ls_wR_factor_ref 0.0652
_reflns_number_gt 6559
_reflns_number_total 6828
_reflns_threshold_expression >2\s(I)
_cod_data_source_file om300867g_si_002.cif
_cod_data_source_block 10
_cod_depositor_comments
;
The following automatic conversions were performed:

'_symmetry_cell_setting' value 'Triclinic' changed to 'triclinic'
according to /home/saulius/struct/CIF-dictionaries/cif_core.dic
dictionary named 'cif_core.dic' version 2.4.2 from 2011-04-26.

Automatic conversion script
Id: cif_fix_values 1891 2012-01-12 08:04:46Z andrius 

The following automatic conversions were performed:

'_exptl_crystal_density_meas' value 'none' was changed to '?' - the
value is perceived as not measured.

Automatic conversion script
Id: cif_fix_values 3008 2015-01-20 13:52:24Z robertas 
;
_cod_original_sg_symbol_H-M P-1
_cod_database_code 4079590

loop_
_symmetry_equiv_pos_as_xyz
'x, y, z'
'-x, -y, -z'

loop_
_atom_site_label
_atom_site_type_symbol
_atom_site_fract_x
_atom_site_fract_y
_atom_site_fract_z
_atom_site_U_iso_or_equiv
_atom_site_adp_type
_atom_site_occupancy
_atom_site_symmetry_multiplicity
_atom_site_calc_flag
_atom_site_refinement_flags
Pd1 Pd 0.27598(2) 0.57400(2) 0.328486(9) 0.01585(6) Uani 1 1 d .
Br1 Br 0.28738(3) 0.53930(3) 0.219526(13) 0.02751(8) Uani 1 1 d .
Br2 Br 0.24663(3) 0.61626(3) 0.438400(13) 0.02338(8) Uani 1 1 d .
Br3 Br 0.28023(3) 0.81074(3) 0.312529(13) 0.02503(8) Uani 1 1 d .
Br4 Br 0.30190(3) 0.32541(3) 0.341952(14) 0.02503(8) Uani 1 1 d .
Br5 Br 0.08318(3) 0.81961(3) 0.914871(14) 0.02877(8) Uani 1 1 d .
Br6 Br -0.16228(3) 0.88797(3) 1.050996(14) 0.02912(8) Uani 1 1 d .
Pd2 Pd 0.0000 1.0000 1.0000 0.01949(8) Uani 1 2 d S
N1 N 0.2237(3) 0.4884(3) 0.59651(11) 0.0208(5) Uani 1 1 d .
O1 O 0.3317(3) 0.1924(2) 0.55280(12) 0.0388(6) Uani 1 1 d .
C1 C 0.1962(3) 0.6293(3) 0.59370(12) 0.0187(5) Uani 1 1 d .
C2 C 0.0378(3) 0.7362(3) 0.59076(14) 0.0243(6) Uani 1 1 d .
C3 C -0.0197(4) 0.8818(3) 0.58242(15) 0.0282(7) Uani 1 1 d .
C4 C 0.0557(4) 0.9743(4) 0.57266(16) 0.0346(8) Uani 1 1 d .
C5 C 0.2099(4) 0.9375(4) 0.57477(16) 0.0357(8) Uani 1 1 d .
C6 C 0.3256(4) 0.8002(3) 0.58820(15) 0.0282(7) Uani 1 1 d .
C7 C 0.3212(4) 0.6692(3) 0.59690(14) 0.0234(6) Uani 1 1 d .
C8 C 0.1129(4) 0.4302(4) 0.58213(17) 0.0292(7) Uani 1 1 d .
C9 C 0.1948(4) 0.3072(4) 0.53420(17) 0.0328(7) Uani 1 1 d .
C10 C 0.4394(4) 0.2492(4) 0.56408(19) 0.0345(8) Uani 1 1 d .
C11 C 0.3674(4) 0.3690(3) 0.61317(15) 0.0258(6) Uani 1 1 d .
H1 H -0.036(5) 0.703(4) 0.5985(17) 0.035(10) Uiso 1 1 d .
H2 H -0.117(4) 0.925(4) 0.5821(15) 0.022(8) Uiso 1 1 d .
H3 H -0.013(5) 1.062(5) 0.563(2) 0.057(13) Uiso 1 1 d .
H4 H 0.247(5) 1.006(5) 0.566(2) 0.057(13) Uiso 1 1 d .
H5 H 0.427(5) 0.801(4) 0.5908(17) 0.039(10) Uiso 1 1 d .
H6 H 0.410(4) 0.592(4) 0.6018(16) 0.030(9) Uiso 1 1 d .
H7 H 0.025(5) 0.503(5) 0.5662(19) 0.047(11) Uiso 1 1 d .
H8 H 0.085(5) 0.392(4) 0.618(2) 0.044(11) Uiso 1 1 d .
H9 H 0.227(4) 0.348(4) 0.4989(18) 0.037(10) Uiso 1 1 d .
H10 H 0.128(4) 0.268(4) 0.5279(17) 0.036(10) Uiso 1 1 d .
H11 H 0.469(5) 0.284(4) 0.529(2) 0.040(10) Uiso 1 1 d .
H12 H 0.522(5) 0.172(5) 0.5750(19) 0.045(11) Uiso 1 1 d .
H13 H 0.435(4) 0.403(4) 0.6177(16) 0.029(9) Uiso 1 1 d .
H14 H 0.335(4) 0.331(3) 0.6495(16) 0.022(8) Uiso 1 1 d .
N2 N 0.4171(3) 0.6676(3) 0.08253(11) 0.0215(5) Uani 1 1 d .
O2 O 0.4502(3) 0.9050(2) 0.13809(11) 0.0318(5) Uani 1 1 d .
C12 C 0.3875(3) 0.5531(3) 0.07376(12) 0.0205(6) Uani 1 1 d .
C13 C 0.5102(4) 0.4074(3) 0.07369(14) 0.0241(6) Uani 1 1 d .
C14 C 0.5003(4) 0.2777(3) 0.07886(14) 0.0292(7) Uani 1 1 d .
C15 C 0.3690(5) 0.2457(4) 0.08429(17) 0.0392(8) Uani 1 1 d .
C16 C 0.2206(5) 0.3381(4) 0.07701(18) 0.0405(8) Uani 1 1 d .
C17 C 0.1665(4) 0.4856(4) 0.06124(15) 0.0322(7) Uani 1 1 d .
C18 C 0.2351(4) 0.5778(3) 0.05896(15) 0.0280(7) Uani 1 1 d .
C19 C 0.2981(4) 0.8217(3) 0.08302(17) 0.0317(7) Uani 1 1 d .
C20 C 0.3006(4) 0.9090(3) 0.13661(16) 0.0296(7) Uani 1 1 d .
C21 C 0.5584(4) 0.7580(3) 0.14382(16) 0.0304(7) Uani 1 1 d .
C22 C 0.5714(4) 0.6597(4) 0.09076(16) 0.0303(7) Uani 1 1 d .
H15 H 0.605(5) 0.400(4) 0.0713(17) 0.033(10) Uiso 1 1 d .
H16 H 0.600(5) 0.193(4) 0.0798(18) 0.041(10) Uiso 1 1 d .
H17 H 0.395(5) 0.145(5) 0.0899(19) 0.047(11) Uiso 1 1 d .
H18 H 0.155(5) 0.299(4) 0.0766(18) 0.043(11) Uiso 1 1 d .
H19 H 0.056(4) 0.525(4) 0.0540(16) 0.034(9) Uiso 1 1 d .
H20 H 0.177(4) 0.673(4) 0.0459(17) 0.035(9) Uiso 1 1 d .
H21 H 0.332(4) 0.858(4) 0.0468(18) 0.032(9) Uiso 1 1 d .
H22 H 0.192(5) 0.822(4) 0.0889(17) 0.036(10) Uiso 1 1 d .
H23 H 0.232(4) 1.004(4) 0.1332(16) 0.030(9) Uiso 1 1 d .
H24 H 0.263(4) 0.867(4) 0.1776(17) 0.031(9) Uiso 1 1 d .
H25 H 0.665(4) 0.752(3) 0.1432(15) 0.023(8) Uiso 1 1 d .
H26 H 0.519(5) 0.733(5) 0.184(2) 0.055(12) Uiso 1 1 d .
H27 H 0.623(5) 0.695(5) 0.050(2) 0.066(14) Uiso 1 1 d .
H28 H 0.634(4) 0.570(4) 0.0965(17) 0.033(9) Uiso 1 1 d .
N3 N 0.2080(3) 0.9507(2) 0.76918(11) 0.0199(5) Uani 1 1 d .
O3 O 0.2871(2) 1.1840(2) 0.73636(10) 0.0290(5) Uani 1 1 d .
C23 C 0.1788(3) 0.8375(3) 0.75780(12) 0.0180(5) Uani 1 1 d .
C24 C 0.3035(3) 0.6918(3) 0.75287(14) 0.0227(6) Uani 1 1 d .
C25 C 0.2922(4) 0.5635(3) 0.75917(14) 0.0265(6) Uani 1 1 d .
C26 C 0.1594(4) 0.5340(4) 0.77123(17) 0.0345(7) Uani 1 1 d .
C27 C 0.0087(4) 0.6274(4) 0.76695(17) 0.0338(7) Uani 1 1 d .
C28 C -0.0456(4) 0.7738(4) 0.74820(15) 0.0286(7) Uani 1 1 d .
C29 C 0.0263(4) 0.8632(3) 0.74409(14) 0.0243(6) Uani 1 1 d .
C30 C 0.3607(3) 0.9436(3) 0.77792(15) 0.0239(6) Uani 1 1 d .
C31 C 0.4036(4) 1.0360(3) 0.73166(16) 0.0272(7) Uani 1 1 d .
C32 C 0.1384(4) 1.1907(3) 0.72854(16) 0.0260(6) Uani 1 1 d .
C33 C 0.0883(4) 1.1049(3) 0.77550(15) 0.0251(6) Uani 1 1 d .
H29 H 0.400(5) 0.682(4) 0.7465(17) 0.036(10) Uiso 1 1 d .
H30 H 0.387(4) 0.484(4) 0.7586(16) 0.031(9) Uiso 1 1 d .
H31 H 0.181(5) 0.440(5) 0.7814(18) 0.042(10) Uiso 1 1 d .
H32 H -0.066(5) 0.593(4) 0.7695(19) 0.044(11) Uiso 1 1 d .
H33 H -0.144(4) 0.813(4) 0.7346(17) 0.035(9) Uiso 1 1 d .
H34 H -0.024(4) 0.945(4) 0.7332(17) 0.031(10) Uiso 1 1 d .
H35 H 0.350(4) 0.984(4) 0.8155(18) 0.028(9) Uiso 1 1 d .
H36 H 0.440(5) 0.850(4) 0.7766(17) 0.037(10) Uiso 1 1 d .
H37 H 0.412(4) 0.998(4) 0.6916(18) 0.034(10) Uiso 1 1 d .
H38 H 0.498(4) 1.037(3) 0.7384(14) 0.019(8) Uiso 1 1 d .
H39 H 0.067(4) 1.291(4) 0.7350(18) 0.039(10) Uiso 1 1 d .
H40 H 0.144(4) 1.155(4) 0.6906(18) 0.030(9) Uiso 1 1 d .
H41 H -0.008(4) 1.111(4) 0.7728(16) 0.029(9) Uiso 1 1 d .
H42 H 0.088(4) 1.140(4) 0.8153(19) 0.036(10) Uiso 1 1 d .

loop_
_atom_site_aniso_label
_atom_site_aniso_U_11
_atom_site_aniso_U_22
_atom_site_aniso_U_33
_atom_site_aniso_U_23
_atom_site_aniso_U_13
_atom_site_aniso_U_12
Pd1 0.01477(11) 0.02018(11) 0.01183(13) 0.00040(8) -0.00130(8) -0.00702(8)
Br1 0.03137(16) 0.04047(17) 0.01357(16) -0.00118(12) -0.00180(11) -0.01857(14)
Br2 0.02820(15) 0.02923(15) 0.01287(16) 0.00034(11) -0.00162(11) -0.01292(12)
Br3 0.03037(16) 0.02220(14) 0.02313(17) 0.00592(11) -0.00768(12) -0.01100(12)
Br4 0.02571(15) 0.02313(14) 0.02684(18) -0.00056(11) 0.00021(11) -0.01217(12)
Br5 0.02622(16) 0.03553(17) 0.02243(18) -0.00552(12) -0.00201(12) -0.01162(13)
Br6 0.02795(16) 0.03099(16) 0.02728(18) 0.00207(12) 0.00198(12) -0.01334(13)
Pd2 0.01688(14) 0.02428(15) 0.01476(17) 0.00213(11) -0.00365(11) -0.00616(12)
N1 0.0201(12) 0.0244(12) 0.0202(13) 0.0039(9) -0.0052(9) -0.0111(10)
O1 0.0353(13) 0.0230(11) 0.0592(17) -0.0004(10) -0.0133(11) -0.0118(10)
C1 0.0238(14) 0.0233(13) 0.0075(14) -0.0006(10) -0.0011(10) -0.0090(11)
C2 0.0224(15) 0.0298(15) 0.0186(16) -0.0021(11) 0.0001(11) -0.0101(13)
C3 0.0248(16) 0.0272(15) 0.0228(17) -0.0049(12) -0.0028(12) -0.0022(13)
C4 0.0418(19) 0.0232(16) 0.032(2) 0.0030(13) -0.0072(14) -0.0074(14)
C5 0.050(2) 0.0288(16) 0.034(2) 0.0019(14) -0.0065(15) -0.0220(16)
C6 0.0325(17) 0.0326(16) 0.0244(18) -0.0021(12) -0.0036(13) -0.0185(14)
C7 0.0231(15) 0.0257(15) 0.0211(17) 0.0021(11) -0.0035(11) -0.0102(12)
C8 0.0267(16) 0.0294(16) 0.036(2) 0.0062(14) -0.0108(14) -0.0149(14)
C9 0.0372(18) 0.0291(16) 0.039(2) 0.0052(14) -0.0165(15) -0.0181(15)
C10 0.0263(17) 0.0285(17) 0.048(2) -0.0004(15) -0.0045(15) -0.0110(14)
C11 0.0246(15) 0.0259(15) 0.0300(19) 0.0108(12) -0.0099(12) -0.0124(13)
N2 0.0227(12) 0.0219(12) 0.0175(13) 0.0003(9) -0.0058(9) -0.0066(10)
O2 0.0339(12) 0.0238(10) 0.0408(14) 0.0014(9) -0.0099(10) -0.0141(9)
C12 0.0238(14) 0.0261(14) 0.0087(14) 0.0014(10) -0.0010(10) -0.0086(12)
C13 0.0240(15) 0.0254(15) 0.0206(16) 0.0012(11) -0.0005(11) -0.0091(12)
C14 0.0359(17) 0.0239(15) 0.0207(17) 0.0000(12) 0.0008(13) -0.0074(13)
C15 0.052(2) 0.0289(17) 0.041(2) 0.0018(14) -0.0025(16) -0.0233(16)
C16 0.046(2) 0.047(2) 0.041(2) -0.0050(16) -0.0007(16) -0.0322(19)
C17 0.0294(17) 0.0429(19) 0.0263(18) -0.0053(14) -0.0039(13) -0.0174(15)
C18 0.0265(15) 0.0291(16) 0.0250(18) -0.0009(12) -0.0064(12) -0.0078(13)
C19 0.0331(18) 0.0206(15) 0.036(2) 0.0018(13) -0.0146(14) -0.0040(13)
C20 0.0275(16) 0.0218(15) 0.0338(19) -0.0019(12) -0.0014(13) -0.0060(13)
C21 0.0327(17) 0.0288(16) 0.034(2) 0.0048(13) -0.0123(14) -0.0150(14)
C22 0.0223(15) 0.0287(17) 0.038(2) -0.0024(14) -0.0042(13) -0.0092(13)
N3 0.0179(11) 0.0194(11) 0.0210(13) 0.0025(9) -0.0020(9) -0.0070(9)
O3 0.0281(11) 0.0214(10) 0.0385(13) 0.0020(9) -0.0019(9) -0.0125(9)
C23 0.0222(13) 0.0218(13) 0.0099(14) 0.0030(10) 0.0005(10) -0.0104(11)
C24 0.0191(14) 0.0245(14) 0.0221(16) 0.0013(11) -0.0011(11) -0.0077(12)
C25 0.0288(16) 0.0210(14) 0.0263(17) -0.0003(11) -0.0059(12) -0.0070(13)
C26 0.0438(19) 0.0226(15) 0.042(2) 0.0028(14) -0.0102(15) -0.0181(14)
C27 0.0353(18) 0.0362(17) 0.041(2) -0.0016(14) -0.0066(14) -0.0250(15)
C28 0.0237(15) 0.0324(16) 0.0305(19) -0.0065(13) -0.0064(13) -0.0119(13)
C29 0.0251(15) 0.0210(14) 0.0219(17) -0.0006(11) -0.0076(12) -0.0043(12)
C30 0.0210(15) 0.0224(15) 0.0275(19) 0.0006(12) -0.0064(12) -0.0079(12)
C31 0.0239(15) 0.0263(15) 0.033(2) -0.0016(13) -0.0003(13) -0.0130(13)
C32 0.0293(16) 0.0205(14) 0.0283(19) 0.0025(12) -0.0078(12) -0.0098(13)
C33 0.0212(15) 0.0204(14) 0.032(2) -0.0020(12) -0.0002(12) -0.0079(12)

loop_
_atom_type_symbol
_atom_type_description
_atom_type_scat_dispersion_real
_atom_type_scat_dispersion_imag
_atom_type_scat_source
C C 0.0033 0.0016 'International Tables Vol C Tables 4.2.6.8 and 6.1.1.4'
H H 0.0000 0.0000 'International Tables Vol C Tables 4.2.6.8 and 6.1.1.4'
N N 0.0061 0.0033 'International Tables Vol C Tables 4.2.6.8 and 6.1.1.4'
O O 0.0106 0.0060 'International Tables Vol C Tables 4.2.6.8 and 6.1.1.4'
Br Br -0.2901 2.4595 'International Tables Vol C Tables 4.2.6.8 and 6.1.1.4'
Pd Pd -0.9988 1.0072 'International Tables Vol C Tables 4.2.6.8 and 6.1.1.4'

loop_
_geom_angle_atom_site_label_1
_geom_angle_atom_site_label_2
_geom_angle_atom_site_label_3
_geom_angle
_geom_angle_site_symmetry_1
_geom_angle_site_symmetry_3
Br1 Pd1 Br2 176.402(13) . .
Br1 Pd1 Br3 89.632(12) . .
Br2 Pd1 Br3 90.345(12) . .
Br1 Pd1 Br4 89.704(12) . .
Br2 Pd1 Br4 90.694(12) . .
Br3 Pd1 Br4 173.944(13) . .
Br5 Pd2 Br5 180.000(1) 2_577 .
Br5 Pd2 Br6 90.487(12) 2_577 .
Br5 Pd2 Br6 89.513(12) . .
Br5 Pd2 Br6 89.513(12) 2_577 2_577
Br5 Pd2 Br6 90.487(12) . 2_577
Br6 Pd2 Br6 180.000(1) . 2_577
C1 N1 C11 125.5(2) . .
C1 N1 C8 124.2(2) . .
C11 N1 C8 110.3(2) . .
C10 O1 C9 109.6(2) . .
N1 C1 C7 119.5(3) . .
N1 C1 C2 118.1(3) . .
C7 C1 C2 122.4(3) . .
C3 C2 C1 130.2(3) . .
C2 C3 C4 131.3(3) . .
C5 C4 C3 126.6(3) . .
C4 C5 C6 127.1(3) . .
C7 C6 C5 131.5(3) . .
C6 C7 C1 129.7(3) . .
N1 C8 C9 109.5(3) . .
O1 C9 C8 112.0(3) . .
O1 C10 C11 111.1(3) . .
N1 C11 C10 110.7(3) . .
C12 N2 C22 125.3(2) . .
C12 N2 C19 123.7(2) . .
C22 N2 C19 111.0(2) . .
C20 O2 C21 108.4(2) . .
N2 C12 C13 119.9(3) . .
N2 C12 C18 119.0(3) . .
C13 C12 C18 120.8(3) . .
C14 C13 C12 129.6(3) . .
C13 C14 C15 130.9(3) . .
C16 C15 C14 126.9(3) . .
C15 C16 C17 126.7(3) . .
C18 C17 C16 131.4(3) . .
C17 C18 C12 129.3(3) . .
N2 C19 C20 111.0(3) . .
O2 C20 C19 112.3(3) . .
O2 C21 C22 112.0(3) . .
N2 C22 C21 111.5(3) . .
C23 N3 C30 126.0(2) . .
C23 N3 C33 124.3(2) . .
C30 N3 C33 109.7(2) . .
C32 O3 C31 110.6(2) . .
N3 C23 C24 120.0(3) . .
N3 C23 C29 119.4(2) . .
C24 C23 C29 120.3(3) . .
C25 C24 C23 128.2(3) . .
C24 C25 C26 130.9(3) . .
C27 C26 C25 126.9(3) . .
C26 C27 C28 126.2(3) . .
C29 C28 C27 129.8(3) . .
C28 C29 C23 129.8(3) . .
N3 C30 C31 109.0(2) . .
O3 C31 C30 111.7(2) . .
O3 C32 C33 111.1(3) . .
N3 C33 C32 108.5(2) . .

loop_
_geom_bond_atom_site_label_1
_geom_bond_atom_site_label_2
_geom_bond_distance
_geom_bond_site_symmetry_2
Pd1 Br1 2.4296(4) .
Pd1 Br2 2.4403(4) .
Pd1 Br3 2.4414(4) .
Pd1 Br4 2.4453(4) .
Br5 Pd2 2.4460(3) .
Br6 Pd2 2.4500(3) .
Pd2 Br5 2.4460(3) 2_577
Pd2 Br6 2.4500(3) 2_577
N1 C1 1.340(4) .
N1 C11 1.477(4) .
N1 C8 1.484(4) .
O1 C10 1.426(4) .
O1 C9 1.435(4) .
C1 C7 1.427(4) .
C1 C2 1.443(4) .
C2 C3 1.357(4) .
C3 C4 1.409(5) .
C4 C5 1.362(5) .
C5 C6 1.416(5) .
C6 C7 1.359(4) .
C8 C9 1.507(5) .
C10 C11 1.500(5) .
N2 C12 1.330(4) .
N2 C22 1.478(4) .
N2 C19 1.485(4) .
O2 C20 1.417(4) .
O2 C21 1.418(4) .
C12 C13 1.437(4) .
C12 C18 1.449(4) .
C13 C14 1.362(4) .
C14 C15 1.416(5) .
C15 C16 1.351(6) .
C16 C17 1.414(5) .
C17 C18 1.351(5) .
C19 C20 1.500(5) .
C21 C22 1.510(5) .
N3 C23 1.327(4) .
N3 C30 1.467(4) .
N3 C33 1.482(4) .
O3 C32 1.427(4) .
O3 C31 1.428(4) .
C23 C24 1.439(4) .
C23 C29 1.440(4) .
C24 C25 1.356(4) .
C25 C26 1.417(5) .
C26 C27 1.356(5) .
C27 C28 1.424(5) .
C28 C29 1.350(5) .
C30 C31 1.516(4) .
C32 C33 1.510(4) .
